data_7703980
loop_
_publ_author_name
'Bora, Sanchay J.'
'Paul, Rima'
'Dutta, Anurag'
'Goswami, Shyam'
'Guha, Ankur K.'
'Thakur, Ashim J.'

_publ_section_title
;
 Trinuclear Mn<sup>2+</sup>/Zn<sup>2+</sup> based microporous coordination
 polymers as efficient catalysts for ipso-hydroxylation of boronic acids.
;
_journal_issue 17
_journal_name_full 'Dalton transactions (Cambridge, England : 2003)'
_journal_page_first 5454
_journal_page_last 5462
_journal_paper_doi 10.1039/d0dt00794c
_journal_volume 49
_journal_year 2020
_chemical_formula_sum 'C58 H46 N4 O14 Zn3'
_chemical_formula_weight 1219.10
_space_group_crystal_system orthorhombic
_space_group_IT_number 60
_space_group_name_Hall '-P 2n 2ab'
_space_group_name_H-M_alt 'P b c n'
_atom_sites_solution_hydrogens geom
_audit_creation_method SHELXL-2018/3
_audit_update_record
;
2020-03-01 deposited with the CCDC.	2020-04-06 downloaded from the CCDC.
;
_cell_angle_alpha 90
_cell_angle_beta 90
_cell_angle_gamma 90
_cell_formula_units_Z 4
_cell_length_a 14.5387(4)
_cell_length_b 25.0165(8)
_cell_length_c 18.1249(7)
_cell_measurement_reflns_used 9564
_cell_measurement_temperature 293(2)
_cell_measurement_theta_max 30.045
_cell_measurement_theta_min 2.247
_cell_volume 6592.2(4)
_computing_cell_refinement 'Bruker SAINT'
_computing_data_collection 'Bruker APEX2'
_computing_data_reduction 'Bruker SAINT'
_computing_molecular_graphics 'Bruker SHELXTL'
_computing_publication_material 'Bruker SHELXTL'
_computing_structure_refinement 'SHELXL-2018/3 (Sheldrick, 2018)'
_computing_structure_solution 'SHELXS-97 (Sheldrick 2008)'
_diffrn_ambient_temperature 293(2)
_diffrn_measured_fraction_theta_full 0.998
_diffrn_measured_fraction_theta_max 0.990
_diffrn_measurement_device_type 'Bruker APEX-II CCD'
_diffrn_measurement_method '\f and \w scans'
_diffrn_radiation_type MoK\a
_diffrn_radiation_wavelength 0.71073
_diffrn_reflns_av_R_equivalents 0.0478
_diffrn_reflns_av_unetI/netI 0.0307
_diffrn_reflns_Laue_measured_fraction_full 0.998
_diffrn_reflns_Laue_measured_fraction_max 0.990
_diffrn_reflns_limit_h_max 18
_diffrn_reflns_limit_h_min -20
_diffrn_reflns_limit_k_max 34
_diffrn_reflns_limit_k_min -34
_diffrn_reflns_limit_l_max 25
_diffrn_reflns_limit_l_min -25
_diffrn_reflns_number 90716
_diffrn_reflns_point_group_measured_fraction_full 0.998
_diffrn_reflns_point_group_measured_fraction_max 0.990
_diffrn_reflns_theta_full 25.242
_diffrn_reflns_theta_max 30.045
_diffrn_reflns_theta_min 2.247
_exptl_absorpt_coefficient_mu 1.141
_exptl_absorpt_correction_T_max 0.7457
_exptl_absorpt_correction_T_min 0.6504
_exptl_absorpt_correction_type multi-scan
_exptl_absorpt_process_details multi-scan
_exptl_crystal_colour colourless
_exptl_crystal_density_diffrn 1.228
_exptl_crystal_description block
_exptl_crystal_F_000 2496
_exptl_crystal_size_max 0.18
_exptl_crystal_size_mid 0.15
_exptl_crystal_size_min 0.12
_refine_diff_density_max 1.544
_refine_diff_density_min -1.470
_refine_diff_density_rms 0.092
_refine_ls_extinction_method none
_refine_ls_goodness_of_fit_ref 1.084
_refine_ls_hydrogen_treatment constr
_refine_ls_matrix_type full
_refine_ls_number_parameters 387
_refine_ls_number_reflns 9564
_refine_ls_number_restraints 24
_refine_ls_restrained_S_all 1.107
_refine_ls_R_factor_all 0.0836
_refine_ls_R_factor_gt 0.0583
_refine_ls_shift/su_max 0.038
_refine_ls_shift/su_mean 0.002
_refine_ls_structure_factor_coef Fsqd
_refine_ls_weighting_details 'w=1/[\s^2^(Fo^2^)+(0.0976P)^2^+6.0910P] where P=(Fo^2^+2Fc^2^)/3'
_refine_ls_weighting_scheme calc
_refine_ls_wR_factor_gt 0.1708
_refine_ls_wR_factor_ref 0.1843
_reflns_Friedel_coverage 0.000
_reflns_number_gt 6713
_reflns_number_total 9564
_reflns_threshold_expression 'I > 2\s(I)'
_cod_data_source_file d0dt00794c2.cif
_cod_data_source_block ZnCP_sqd
_cod_depositor_comments 'Adding full bibliography for 7703979--7703980.cif.'
_cod_database_code 7703980
_shelx_shelxl_version_number 2018/3
_shelx_space_group_comment
;
The symmetry employed for this shelxl refinement is uniquely defined
by the following loop, which should always be used as a source of
symmetry information in preference to the above space-group names.
They are only intended as comments.
;

loop_
_space_group_symop_operation_xyz
'x, y, z'
'x+1/2, -y+1/2, -z'
'-x, y, -z+1/2'
'-x+1/2, -y+1/2, z+1/2'
'-x, -y, -z'
'-x-1/2, y-1/2, z'
'x, -y, z-1/2'
'x-1/2, y-1/2, -z-1/2'

loop_
_atom_site_label
_atom_site_type_symbol
_atom_site_fract_x
_atom_site_fract_y
_atom_site_fract_z
_atom_site_U_iso_or_equiv
_atom_site_adp_type
_atom_site_occupancy
_atom_site_site_symmetry_order
_atom_site_calc_flag
_atom_site_refinement_flags_posn
_atom_site_refinement_flags_adp
_atom_site_refinement_flags_occupancy
_atom_site_disorder_assembly
_atom_site_disorder_group
O5A O 0.0834(3) 0.10490(19) 0.1830(2) 0.0411(12) Uani 0.543(5) 1 d . . P A 1
O7A O 0.0892(3) 0.19105(18) 0.1794(3) 0.0433(12) Uani 0.543(5) 1 d . . P A 1
O8A O -0.1165(3) 0.1274(3) 0.1845(3) 0.0535(15) Uani 0.543(5) 1 d . . P A 1
O5B O 0.0233(4) 0.07825(19) 0.1935(3) 0.0416(15) Uani 0.457(5) 1 d . . P A 2
O7B O 0.0111(5) 0.21995(19) 0.1948(3) 0.0505(17) Uani 0.457(5) 1 d . . P A 2
O8B O -0.1138(3) 0.1704(3) 0.1900(3) 0.0432(15) Uani 0.457(5) 1 d . . P A 2
Zn1 Zn -0.03550(2) 0.14818(2) 0.05696(2) 0.02542(11) Uani 1 1 d . . . . .
Zn2 Zn 0.000000 0.14861(2) 0.250000 0.02283(12) Uani 1 2 d S T P . .
O1 O -0.16667(18) 0.15268(12) 0.07925(17) 0.0588(8) Uani 1 1 d . . . . .
O2 O 0.03315(17) 0.08271(10) 0.07195(13) 0.0423(6) Uani 1 1 d . . . . .
O3 O 0.02902(19) 0.21464(10) 0.07410(14) 0.0477(6) Uani 1 1 d . . . . .
C8 C 0.0053(2) 0.10526(13) -0.09262(17) 0.0388(7) Uani 1 1 d . . . . .
H8 H 0.020160 0.074838 -0.065636 0.047 Uiso 1 1 calc R U . . .
C9 C 0.0166(3) 0.10415(15) -0.16811(18) 0.0451(8) Uani 1 1 d . . . . .
H9 H 0.038914 0.073552 -0.191126 0.054 Uiso 1 1 calc R U . . .
C24 C 0.2884(4) -0.12312(18) 0.1354(2) 0.0716(12) Uani 1 1 d . U . . .
C5 C -0.4521(2) 0.16017(16) 0.2348(2) 0.0409(8) Uani 1 1 d . . . . .
N3 N -0.0259(2) 0.14802(10) -0.05659(14) 0.0367(6) Uani 1 1 d . . . . .
C10 C -0.0053(3) 0.14872(13) -0.20926(17) 0.0425(8) Uani 1 1 d . . . . .
N30 N 0.2837(4) 0.1728(3) 0.9613(4) 0.1015(16) Uani 1 1 d . . . . .
C1 C -0.1784(2) 0.15177(16) 0.1461(2) 0.0459(8) Uani 1 1 d . . . . .
C29 C 0.3573(9) 0.1922(5) 0.9776(7) 0.207(6) Uani 1 1 d . . . . .
H29 H 0.381448 0.217206 0.944956 0.248 Uiso 1 1 calc R U . . .
C18 C 0.1274(3) 0.02047(14) 0.13188(19) 0.0436(8) Uani 1 1 d . . . . .
C17 C 0.0677(3) 0.06901(15) 0.13134(19) 0.0490(9) Uani 1 1 d . . . . .
C23 C 0.1587(3) -0.00014(15) 0.1982(2) 0.0550(10) Uani 1 1 d . . . . .
H23 H 0.144133 0.017128 0.242089 0.066 Uiso 1 1 calc R U . . .
C22 C 0.2115(3) -0.04632(15) 0.1997(2) 0.0534(10) Uani 1 1 d . . . . .
H22 H 0.231247 -0.059981 0.244748 0.064 Uiso 1 1 calc R U . . .
C21 C 0.2353(3) -0.07243(14) 0.1346(2) 0.0456(8) Uani 1 1 d . . . . .
C26 C 0.2901(5) -0.1548(2) 0.1942(3) 0.1006(16) Uani 1 1 d . U . . .
H26 H 0.258974 -0.144598 0.236730 0.121 Uiso 1 1 calc R U . . .
C16 C 0.1616(5) 0.2965(2) 0.1928(3) 0.1041(15) Uani 1 1 d . U . . .
H16 H 0.164457 0.274089 0.233728 0.125 Uiso 1 1 calc R U . . .
C25 C 0.3312(5) -0.1417(2) 0.0756(3) 0.0896(15) Uani 1 1 d . U . . .
H25 H 0.329926 -0.121404 0.032630 0.107 Uiso 1 1 calc R U . . .
C15 C 0.1226(5) 0.3100(2) 0.0752(3) 0.0949(15) Uani 1 1 d . U . . .
H15 H 0.098550 0.297573 0.030865 0.114 Uiso 1 1 calc R U . . .
C20 C 0.2027(3) -0.05123(14) 0.06807(19) 0.0455(8) Uani 1 1 d . . . . .
H20 H 0.217129 -0.068301 0.023978 0.055 Uiso 1 1 calc R U . . .
C19 C 0.1497(3) -0.00547(14) 0.06662(18) 0.0448(8) Uani 1 1 d . . . . .
H19 H 0.128841 0.007999 0.021813 0.054 Uiso 1 1 calc R U . . .
C13 C 0.0608(4) 0.22943(17) 0.1321(2) 0.0645(13) Uani 1 1 d . . . . .
C14 C 0.1115(5) 0.2813(2) 0.1341(2) 0.0911(14) Uani 1 1 d . U . . .
O21 O 0.4037(5) 0.1822(3) 1.0329(4) 0.180(3) Uani 1 1 d . . . . .
C2 C -0.2737(2) 0.15543(15) 0.1773(2) 0.0413(8) Uani 1 1 d . . . . .
C3 C -0.3475(2) 0.1640(2) 0.1323(2) 0.0584(11) Uani 1 1 d . . . . .
H3 H -0.338435 0.168380 0.081873 0.070 Uiso 1 1 calc R U . . .
C4 C -0.4356(3) 0.1662(2) 0.1608(2) 0.0611(12) Uani 1 1 d . . . . .
H4 H -0.484789 0.171993 0.128974 0.073 Uiso 1 1 calc R U . . .
C6 C -0.3774(3) 0.1530(2) 0.2796(2) 0.0730(16) Uani 1 1 d . . . . .
H6 H -0.386129 0.150183 0.330314 0.088 Uiso 1 1 calc R U . . .
C7 C -0.2887(3) 0.1499(2) 0.2511(2) 0.083(2) Uani 1 1 d . . . . .
H7 H -0.239237 0.144080 0.282634 0.099 Uiso 1 1 calc R U . . .
C11 C -0.0376(3) 0.19308(16) -0.1718(2) 0.0541(10) Uani 1 1 d . . . . .
H11 H -0.053148 0.223922 -0.197642 0.065 Uiso 1 1 calc R U . . .
C12 C -0.0468(3) 0.19144(15) -0.09628(19) 0.0509(10) Uani 1 1 d . . . . .
H12 H -0.068298 0.221670 -0.071902 0.061 Uiso 1 1 calc R U . . .
C28 C 0.2420(9) 0.1361(5) 1.0135(9) 0.245(8) Uani 1 1 d . . . . .
H28A H 0.207660 0.109473 0.987175 0.368 Uiso 1 1 calc R U . . .
H28B H 0.201490 0.155513 1.045644 0.368 Uiso 1 1 calc R U . . .
H28C H 0.289230 0.119176 1.042134 0.368 Uiso 1 1 calc R U . . .
C27 C 0.2335(11) 0.1902(6) 0.8973(8) 0.269(8) Uani 1 1 d . . . . .
H27A H 0.273347 0.210608 0.865866 0.403 Uiso 1 1 calc R U . . .
H27B H 0.182548 0.212029 0.912476 0.403 Uiso 1 1 calc R U . . .
H27C H 0.211005 0.159610 0.870938 0.403 Uiso 1 1 calc R U . . .

loop_
_atom_site_aniso_label
_atom_site_aniso_U_11
_atom_site_aniso_U_22
_atom_site_aniso_U_33
_atom_site_aniso_U_23
_atom_site_aniso_U_13
_atom_site_aniso_U_12
O5A 0.033(2) 0.051(3) 0.039(2) -0.0156(19) 0.0026(17) 0.012(2)
O7A 0.038(2) 0.044(3) 0.048(3) 0.017(2) 0.0018(18) -0.0097(19)
O8A 0.026(2) 0.072(4) 0.063(3) -0.020(3) -0.009(2) 0.005(2)
O5B 0.069(4) 0.022(2) 0.034(3) -0.0045(18) 0.016(2) 0.009(2)
O7B 0.092(5) 0.024(2) 0.036(3) 0.005(2) 0.022(3) -0.007(3)
O8B 0.022(2) 0.062(4) 0.046(3) 0.023(3) -0.005(2) -0.001(2)
Zn1 0.02742(18) 0.02801(19) 0.02082(17) -0.00051(12) 0.00335(11) 0.00067(12)
Zn2 0.0269(2) 0.0229(2) 0.0187(2) 0.000 0.00179(15) 0.000
O1 0.0282(12) 0.102(2) 0.0459(15) -0.0149(14) 0.0082(11) 0.0022(13)
O2 0.0565(15) 0.0393(13) 0.0310(12) -0.0035(9) -0.0004(10) 0.0201(11)
O3 0.0648(17) 0.0413(14) 0.0369(13) 0.0032(10) 0.0010(11) -0.0228(12)
C8 0.055(2) 0.0387(17) 0.0222(14) 0.0013(12) 0.0019(13) 0.0067(15)
C9 0.069(2) 0.0421(19) 0.0242(15) -0.0030(13) 0.0068(14) 0.0104(16)
C24 0.114(3) 0.066(2) 0.0349(17) 0.0066(15) 0.0105(18) 0.060(2)
C5 0.0254(15) 0.061(2) 0.0365(17) -0.0006(14) 0.0028(12) 0.0010(13)
N3 0.0487(17) 0.0400(15) 0.0213(12) 0.0004(10) 0.0037(10) 0.0029(12)
C10 0.063(2) 0.0451(19) 0.0194(14) -0.0017(12) 0.0029(14) -0.0003(16)
N30 0.066(3) 0.129(4) 0.109(4) -0.002(4) -0.014(3) -0.020(3)
C1 0.0260(15) 0.069(3) 0.043(2) 0.0030(16) 0.0022(13) 0.0046(15)
C29 0.242(13) 0.215(12) 0.162(10) 0.051(9) -0.101(10) -0.131(11)
C18 0.057(2) 0.0408(18) 0.0328(16) -0.0057(13) -0.0014(14) 0.0218(16)
C17 0.067(2) 0.048(2) 0.0320(16) -0.0095(14) -0.0020(16) 0.0305(18)
C23 0.080(3) 0.053(2) 0.0318(17) -0.0088(15) -0.0050(17) 0.031(2)
C22 0.070(3) 0.056(2) 0.0340(18) -0.0006(15) -0.0078(16) 0.0290(19)
C21 0.055(2) 0.0392(18) 0.0426(19) -0.0009(14) -0.0009(16) 0.0181(16)
C26 0.150(4) 0.095(3) 0.057(3) 0.012(2) 0.021(3) 0.080(3)
C16 0.172(4) 0.092(2) 0.048(2) 0.0167(18) -0.020(2) -0.085(3)
C25 0.142(4) 0.079(3) 0.047(2) 0.0089(19) 0.005(2) 0.071(3)
C15 0.163(4) 0.083(2) 0.0386(18) 0.0090(16) -0.013(2) -0.084(3)
C20 0.061(2) 0.0423(18) 0.0335(17) -0.0032(13) 0.0036(14) 0.0214(16)
C19 0.063(2) 0.0410(18) 0.0303(16) -0.0006(13) 0.0030(14) 0.0195(16)
C13 0.100(3) 0.057(2) 0.0366(19) 0.0155(17) -0.013(2) -0.047(2)
C14 0.159(3) 0.079(2) 0.0353(16) 0.0132(15) -0.0176(18) -0.084(2)
O21 0.150(6) 0.277(8) 0.113(5) 0.019(5) -0.043(4) -0.083(6)
C2 0.0251(14) 0.063(2) 0.0355(17) 0.0028(15) 0.0036(12) 0.0018(14)
C3 0.0280(16) 0.114(3) 0.0335(18) 0.004(2) 0.0036(13) 0.0091(19)
C4 0.0277(16) 0.116(4) 0.040(2) 0.011(2) -0.0021(15) 0.007(2)
C6 0.0318(19) 0.154(5) 0.0329(19) 0.013(2) 0.0035(15) 0.002(2)
C7 0.0228(17) 0.187(6) 0.038(2) 0.018(3) -0.0022(15) 0.011(2)
C11 0.089(3) 0.047(2) 0.0263(17) 0.0059(14) 0.0034(17) 0.0151(19)
C12 0.083(3) 0.042(2) 0.0273(17) -0.0019(13) 0.0083(16) 0.0168(18)
C28 0.163(11) 0.325(17) 0.248(17) 0.109(14) -0.004(11) -0.119(11)
C27 0.30(2) 0.292(18) 0.209(15) 0.060(14) -0.126(14) -0.043(15)

loop_
_atom_type_symbol
_atom_type_description
_atom_type_scat_dispersion_real
_atom_type_scat_dispersion_imag
_atom_type_scat_source
C C 0.0033 0.0016 'International Tables Vol C Tables 4.2.6.8 and 6.1.1.4'
H H 0.0000 0.0000 'International Tables Vol C Tables 4.2.6.8 and 6.1.1.4'
N N 0.0061 0.0033 'International Tables Vol C Tables 4.2.6.8 and 6.1.1.4'
O O 0.0106 0.0060 'International Tables Vol C Tables 4.2.6.8 and 6.1.1.4'
Zn Zn 0.2839 1.4301 'International Tables Vol C Tables 4.2.6.8 and 6.1.1.4'

loop_
_geom_angle_atom_site_label_1
_geom_angle_atom_site_label_2
_geom_angle_atom_site_label_3
_geom_angle
_geom_angle_site_symmetry_1
_geom_angle_site_symmetry_3
_geom_angle_publ_flag
C17 O5A Zn2 133.4(3) . . ?
C13 O7A Zn2 123.7(3) . . ?
C1 O8A Zn2 137.3(5) . . ?
C17 O5B Zn2 130.8(4) . . ?
C13 O7B Zn2 126.7(4) . . ?
C1 O8B Zn2 143.3(5) . . ?
O3 Zn1 O2 117.03(13) . . ?
O3 Zn1 O1 113.01(12) . . ?
O2 Zn1 O1 121.52(13) . . ?
O3 Zn1 N3 97.42(11) . . ?
O2 Zn1 N3 95.94(10) . . ?
O1 Zn1 N3 105.81(13) . . ?
O5A Zn2 O5A 115.0(3) . 3 ?
O5A Zn2 O7B 143.6(2) . 3 ?
O5A Zn2 O7B 97.4(2) 3 3 ?
O7B Zn2 O7B 59.2(3) 3 . ?
O7B Zn2 O8B 88.0(3) 3 . ?
O7B Zn2 O8B 64.8(3) . . ?
O5A Zn2 O8B 88.78(19) . 3 ?
O5A Zn2 O8B 107.8(2) 3 3 ?
O5A Zn2 O5B 86.3(2) . 3 ?
O5A Zn2 O5B 31.58(18) 3 3 ?
O7B Zn2 O5B 175.0(2) 3 . ?
O7B Zn2 O5B 119.1(2) . . ?
O8B Zn2 O5B 95.5(3) . . ?
O8B Zn2 O5B 110.9(2) 3 . ?
O5B Zn2 O5B 63.0(3) 3 . ?
O5A Zn2 O7A 177.71(19) . 3 ?
O5A Zn2 O7A 62.7(2) 3 3 ?
O5A Zn2 O7A 62.7(2) . . ?
O5A Zn2 O7A 177.71(19) 3 . ?
O7A Zn2 O7A 119.5(3) 3 . ?
O5A Zn2 O8A 74.1(2) . 3 ?
O5A Zn2 O8A 90.41(18) 3 3 ?
O7A Zn2 O8A 106.0(2) 3 3 ?
O7A Zn2 O8A 88.55(18) . 3 ?
O5A Zn2 O8A 90.41(18) . . ?
O5A Zn2 O8A 74.1(2) 3 . ?
O7A Zn2 O8A 88.55(18) 3 . ?
O7A Zn2 O8A 106.0(2) . . ?
O8A Zn2 O8A 151.2(3) 3 . ?
C1 O1 Zn1 109.9(2) . . ?
C17 O2 Zn1 124.5(2) . . ?
C13 O3 Zn1 126.1(2) . . ?
N3 C8 C9 122.9(3) . . ?
N3 C8 H8 118.6 . . ?
C9 C8 H8 118.6 . . ?
C8 C9 C10 119.5(3) . . ?
C8 C9 H9 120.2 . . ?
C10 C9 H9 120.2 . . ?
C26 C24 C25 115.8(4) . . ?
C26 C24 C21 121.8(4) . . ?
C25 C24 C21 122.1(4) . . ?
C6 C5 C4 117.2(3) . . ?
C6 C5 C5 121.3(4) . 3_455 ?
C4 C5 C5 121.5(4) . 3_455 ?
C8 N3 C12 117.7(3) . . ?
C8 N3 Zn1 120.9(2) . . ?
C12 N3 Zn1 121.3(2) . . ?
C9 C10 C11 117.5(3) . . ?
C9 C10 C10 120.9(2) . 3_554 ?
C11 C10 C10 121.5(2) . 3_554 ?
C29 N30 C27 121.6(10) . . ?
C29 N30 C28 117.6(9) . . ?
C27 N30 C28 120.3(9) . . ?
O1 C1 O8A 116.5(4) . . ?
O1 C1 O8B 119.5(4) . . ?
O1 C1 C2 120.1(3) . . ?
O8A C1 C2 118.0(4) . . ?
O8B C1 C2 114.1(4) . . ?
N30 C29 O21 126.9(11) . . ?
N30 C29 H29 116.6 . . ?
O21 C29 H29 116.6 . . ?
C23 C18 C19 119.3(3) . . ?
C23 C18 C17 120.0(3) . . ?
C19 C18 C17 120.7(3) . . ?
O2 C17 O5A 120.0(4) . . ?
O2 C17 O5B 119.8(4) . . ?
O2 C17 C18 117.9(3) . . ?
O5A C17 C18 116.7(4) . . ?
O5B C17 C18 114.9(4) . . ?
C18 C23 C22 120.6(3) . . ?
C18 C23 H23 119.7 . . ?
C22 C23 H23 119.7 . . ?
C23 C22 C21 120.7(3) . . ?
C23 C22 H22 119.6 . . ?
C21 C22 H22 119.6 . . ?
C22 C21 C20 117.9(3) . . ?
C22 C21 C24 121.4(3) . . ?
C20 C21 C24 120.6(3) . . ?
C24 C26 C16 120.8(5) . 6_655 ?
C24 C26 H26 119.6 . . ?
C16 C26 H26 119.6 6_655 . ?
C14 C16 C26 121.9(5) . 6_665 ?
C14 C16 H16 119.1 . . ?
C26 C16 H16 119.1 6_665 . ?
C24 C25 C15 122.4(4) . 6_655 ?
C24 C25 H25 118.8 . . ?
C15 C25 H25 118.8 6_655 . ?
C14 C15 C25 122.7(4) . 6_665 ?
C14 C15 H15 118.7 . . ?
C25 C15 H15 118.7 6_665 . ?
C19 C20 C21 121.3(3) . . ?
C19 C20 H20 119.3 . . ?
C21 C20 H20 119.3 . . ?
C20 C19 C18 120.1(3) . . ?
C20 C19 H19 119.9 . . ?
C18 C19 H19 119.9 . . ?
O3 C13 O7A 116.8(4) . . ?
O3 C13 O7B 117.9(4) . . ?
O3 C13 C14 118.4(3) . . ?
O7A C13 C14 116.9(4) . . ?
O7B C13 C14 113.1(4) . . ?
C15 C14 C16 115.4(4) . . ?
C15 C14 C13 121.5(4) . . ?
C16 C14 C13 122.1(4) . . ?
C7 C2 C3 118.5(3) . . ?
C7 C2 C1 120.8(3) . . ?
C3 C2 C1 120.7(3) . . ?
C2 C3 C4 120.8(4) . . ?
C2 C3 H3 119.6 . . ?
C4 C3 H3 119.6 . . ?
C5 C4 C3 121.5(4) . . ?
C5 C4 H4 119.2 . . ?
C3 C4 H4 119.2 . . ?
C5 C6 C7 121.5(4) . . ?
C5 C6 H6 119.3 . . ?
C7 C6 H6 119.3 . . ?
C2 C7 C6 120.5(4) . . ?
C2 C7 H7 119.7 . . ?
C6 C7 H7 119.8 . . ?
C12 C11 C10 119.8(3) . . ?
C12 C11 H11 120.1 . . ?
C10 C11 H11 120.1 . . ?
N3 C12 C11 122.5(3) . . ?
N3 C12 H12 118.8 . . ?
C11 C12 H12 118.8 . . ?
N30 C28 H28A 109.5 . . ?
N30 C28 H28B 109.5 . . ?
H28A C28 H28B 109.5 . . ?
N30 C28 H28C 109.5 . . ?
H28A C28 H28C 109.5 . . ?
H28B C28 H28C 109.5 . . ?
N30 C27 H27A 109.5 . . ?
N30 C27 H27B 109.5 . . ?
H27A C27 H27B 109.5 . . ?
N30 C27 H27C 109.5 . . ?
H27A C27 H27C 109.5 . . ?
H27B C27 H27C 109.5 . . ?

loop_
_geom_bond_atom_site_label_1
_geom_bond_atom_site_label_2
_geom_bond_distance
_geom_bond_site_symmetry_2
_geom_bond_publ_flag
O5A C17 1.317(5) . ?
O5A Zn2 2.036(4) . ?
O7A C13 1.351(6) . ?
O7A Zn2 2.109(4) . ?
O8A C1 1.292(6) . ?
O8A Zn2 2.135(5) . ?
O5B C17 1.319(6) . ?
O5B Zn2 2.064(4) . ?
O7B C13 1.366(6) . ?
O7B Zn2 2.053(5) . ?
O8B C1 1.316(7) . ?
O8B Zn2 2.054(5) . ?
Zn1 O3 1.934(2) . ?
Zn1 O2 1.937(2) . ?
Zn1 O1 1.953(3) . ?
Zn1 N3 2.063(3) . ?
O1 C1 1.223(5) . ?
O2 C17 1.236(4) . ?
O3 C13 1.207(4) . ?
C8 N3 1.333(4) . ?
C8 C9 1.378(4) . ?
C8 H8 0.9300 . ?
C9 C10 1.379(5) . ?
C9 H9 0.9300 . ?
C24 C26 1.327(7) . ?
C24 C25 1.333(6) . ?
C24 C21 1.485(5) . ?
C5 C6 1.367(5) . ?
C5 C4 1.372(5) . ?
C5 C5 1.499(6) 3_455 ?
N3 C12 1.338(4) . ?
C10 C11 1.383(5) . ?
C10 C10 1.485(6) 3_554 ?
N30 C29 1.211(10) . ?
N30 C27 1.438(12) . ?
N30 C28 1.450(12) . ?
C1 C2 1.500(5) . ?
C29 O21 1.233(11) . ?
C29 H29 0.9300 . ?
C18 C23 1.385(5) . ?
C18 C19 1.387(5) . ?
C18 C17 1.493(4) . ?
C23 C22 1.388(5) . ?
C23 H23 0.9300 . ?
C22 C21 1.393(5) . ?
C22 H22 0.9300 . ?
C21 C20 1.399(5) . ?
C26 C16 1.408(6) 6_655 ?
C26 H26 0.9300 . ?
C16 C14 1.344(6) . ?
C16 H16 0.9300 . ?
C25 C15 1.383(6) 6_655 ?
C25 H25 0.9300 . ?
C15 C14 1.296(6) . ?
C15 H15 0.9300 . ?
C20 C19 1.381(5) . ?
C20 H20 0.9300 . ?
C19 H19 0.9300 . ?
C13 C14 1.493(5) . ?
C2 C7 1.361(5) . ?
C2 C3 1.366(5) . ?
C3 C4 1.381(5) . ?
C3 H3 0.9300 . ?
C4 H4 0.9300 . ?
C6 C7 1.393(5) . ?
C6 H6 0.9300 . ?
C7 H7 0.9300 . ?
C11 C12 1.377(5) . ?
C11 H11 0.9300 . ?
C12 H12 0.9300 . ?
C28 H28A 0.9600 . ?
C28 H28B 0.9600 . ?
C28 H28C 0.9600 . ?
C27 H27A 0.9600 . ?
C27 H27B 0.9600 . ?
C27 H27C 0.9600 . ?
